data_2003611
loop_
_publ_author_name
'Othman, A. H.'
'Ng, S. W.'

_publ_section_title
;Diaqua[2,13-dimethyl-3,12,18-triaza-6,9-dioxa-bicyclo[12.3.1]octadeca-1(18),2,12,14,16-pentaene]magnesium(II)
 Diperchlorate
;
_journal_issue 6
_journal_name_full 'Acta Crystallographica Section C'
_journal_page_first 1059
_journal_page_last 1060
_journal_paper_doi 10.1107/S0108270194014848
_journal_volume 51
_journal_year 1995
_chemical_formula_sum 'C15 H25 Cl2 Mg N3 O12'
_chemical_formula_weight 534.59
_chemical_name_systematic
;
 diaqua-2,13-dimethyl-3,12,18-triaza-6,9-dioxabicyclo[12.3.1]octadeca-
 1(18),2,12,14,16-pentaenemagnesium(II) perchlorate
;
_space_group_IT_number 15
_symmetry_cell_setting monoclinic
_symmetry_space_group_name_Hall '-C 2yc'
_symmetry_space_group_name_H-M 'C 1 2/c 1'
_audit_creation_method SHELXL
_cell_angle_alpha 90.00
_cell_angle_beta 97.000(7)
_cell_angle_gamma 90.00
_cell_formula_units_Z 4
_cell_length_a 15.964(3)
_cell_length_b 13.603(1)
_cell_length_c 10.835(2)
_cell_measurement_reflns_used 25
_cell_measurement_temperature 298
_cell_measurement_theta_max 25
_cell_measurement_theta_min 1
_cell_volume 2335.4(6)
_computing_cell_refinement 'CAD-4 VAX/PC Fortran System (Enraf-Nonius, 1988)'
_computing_data_collection 'CAD-4 VAX/PC Fortran System (Enraf-Nonius, 1988)'
_computing_data_reduction 'Xtal3.0 (Hall & Stewart, 1990)'
_computing_molecular_graphics 'ORTEPII (Johnson, 1976)'
_computing_publication_material 'SHELXL93 (Sheldrick, 1993)'
_computing_structure_refinement 'SHELXL93 (Sheldrick, 1993)'
_computing_structure_solution
;
MULTAN80 (Main, Fiske, Hull, Lessinger, Germain, Declercq
& Woolfson, 1980)
;
_diffrn_ambient_temperature 293
_diffrn_measurement_device 'Enraf-Nonius CAD4'
_diffrn_measurement_method \w-2\q
_diffrn_radiation_monochromator graphite
_diffrn_radiation_source 'fine-focus sealed tube'
_diffrn_radiation_type MoK\a
_diffrn_radiation_wavelength 0.71073
_diffrn_reflns_av_R_equivalents 0.018
_diffrn_reflns_av_sigmaI/netI 0.0471
_diffrn_reflns_limit_h_max 17
_diffrn_reflns_limit_h_min 0
_diffrn_reflns_limit_k_max 14
_diffrn_reflns_limit_k_min 0
_diffrn_reflns_limit_l_max 11
_diffrn_reflns_limit_l_min -11
_diffrn_reflns_number 1589
_diffrn_reflns_theta_max 22.45
_diffrn_reflns_theta_min 1.97
_diffrn_standards_decay_% 0
_diffrn_standards_interval_time 60
_diffrn_standards_number 3
_exptl_absorpt_coefficient_mu 0.370
_exptl_absorpt_correction_type none
_exptl_crystal_colour yellow
_exptl_crystal_density_diffrn 1.520
_exptl_crystal_description octahedral
_exptl_crystal_F_000 1112
_exptl_crystal_size_max 0.29
_exptl_crystal_size_mid 0.29
_exptl_crystal_size_min 0.29
_refine_diff_density_max 0.457
_refine_diff_density_min -0.342
_refine_ls_extinction_method none
_refine_ls_goodness_of_fit_all 1.062
_refine_ls_goodness_of_fit_obs 1.099
_refine_ls_matrix_type full
_refine_ls_number_parameters 157
_refine_ls_number_reflns 1526
_refine_ls_number_restraints 3
_refine_ls_restrained_S_all 1.063
_refine_ls_restrained_S_obs 1.101
_refine_ls_R_factor_all 0.1008
_refine_ls_R_factor_obs 0.0675
_refine_ls_shift/esd_max 0.000
_refine_ls_shift/esd_mean 0.000
_refine_ls_structure_factor_coef Fsqd
_refine_ls_weighting_scheme
;
calc w = 1/[\s^2^(F~o~^2^) + (0.1011P)^2^ + 6.6075P]
where P = (F~o~^2^ + 2F~c~^2^)/3
;
_refine_ls_wR_factor_all 0.1994
_refine_ls_wR_factor_obs 0.1700
_reflns_number_observed 1075
_reflns_number_total 1526
_reflns_observed_criterion >2sigma(I)
_cod_data_source_file ta1014.cif
_cod_data_source_block ta1014
_cod_original_cell_volume 2335.5(6)
_cod_original_sg_symbol_H-M 'C 2/c'
_cod_database_code 2003611

loop_
_symmetry_equiv_pos_as_xyz
'x, y, z'
'-x, y, -z+1/2'
'x+1/2, y+1/2, z'
'-x+1/2, y+1/2, -z+1/2'
'-x, -y, -z'
'x, -y, z-1/2'
'-x+1/2, -y+1/2, -z'
'x+1/2, -y+1/2, z-1/2'

loop_
_atom_site_aniso_label
_atom_site_aniso_U_11
_atom_site_aniso_U_12
_atom_site_aniso_U_13
_atom_site_aniso_U_22
_atom_site_aniso_U_23
_atom_site_aniso_U_33
Cl 0.0470(10) -0.0003(8) 0.0026(7) 0.0675(12) 0.0047(8) 0.0530(10)
Mg 0.0380(15) 0.000 0.0053(11) 0.0363(15) 0.000 0.0334(14)
OW1 0.044(2) -0.006(2) 0.001(2) 0.067(3) 0.011(2) 0.051(3)
O1 0.062(3) -0.009(2) 0.011(3) 0.049(3) 0.015(2) 0.081(3)
O2 0.101(5) -0.065(4) -0.058(4) 0.151(6) 0.080(5) 0.124(5)
O3 0.101(5) -0.045(4) -0.037(5) 0.108(5) 0.045(5) 0.213(9)
O4 0.155(7) -0.008(7) 0.048(4) 0.257(10) -0.012(5) 0.066(4)
O5 0.134(6) 0.071(6) 0.024(5) 0.171(7) -0.044(6) 0.161(7)
N1 0.040(4) 0.000 0.003(3) 0.039(4) 0.000 0.038(4)
N2 0.041(3) -0.003(3) 0.010(2) 0.065(4) 0.002(3) 0.039(3)
C1 0.043(4) 0.003(3) -0.013(3) 0.047(4) -0.006(3) 0.045(4)
C2 0.086(6) 0.022(4) -0.012(4) 0.053(5) -0.019(4) 0.066(5)
C3 0.102(9) 0.000 -0.017(7) 0.051(7) 0.000 0.079(8)
C4 0.038(3) 0.009(3) 0.002(3) 0.072(5) -0.022(3) 0.044(4)
C5 0.059(4) 0.010(5) 0.016(4) 0.119(7) -0.037(5) 0.074(5)
C6 0.067(5) -0.016(5) 0.022(4) 0.107(7) 0.017(5) 0.061(4)
C7 0.208(13) -0.038(8) 0.159(12) 0.079(7) 0.016(8) 0.225(14)
C8 0.201(14) -0.023(6) 0.091(10) 0.037(5) 0.000(6) 0.212(14)

loop_
_atom_site_label
_atom_site_occupancy
_atom_site_fract_x
_atom_site_fract_y
_atom_site_fract_z
_atom_site_U_iso_or_equiv
_atom_site_thermal_displace_type
_atom_site_calc_flag
_atom_site_refinement_flags
_atom_site_type_symbol
Cl 1 0.31683(10) 0.84307(13) 0.31915(15) 0.0561(6) Uani d . Cl
Mg 1 0.5000 0.7231(2) 0.7500 0.0358(7) Uani d S Mg
OW1 1 0.3988(3) 0.7266(3) 0.6112(4) 0.0546(12) Uani d D O
O1 1 0.5487(3) 0.8514(3) 0.6615(4) 0.0638(13) Uani d . O
O2 1 0.3896(4) 0.8505(5) 0.4039(6) 0.132(3) Uani d . O
O3 1 0.2782(4) 0.7527(5) 0.3360(9) 0.145(3) Uani d . O
O4 1 0.3389(5) 0.8529(7) 0.2031(6) 0.157(3) Uani d . O
O5 1 0.2579(5) 0.9145(6) 0.3318(8) 0.155(3) Uani d . O
N1 1 0.5000 0.5628(5) 0.7500 0.039(2) Uani d S N
N2 1 0.5862(3) 0.6692(4) 0.6174(4) 0.0480(13) Uani d . N
C1 1 0.5493(4) 0.5133(4) 0.6802(5) 0.047(2) Uani d . C
C2 1 0.5509(5) 0.4111(5) 0.6790(7) 0.070(2) Uani d . C
H2 1 0.5859(5) 0.3774(5) 0.6309(7) 0.105 Uiso calc R H
C3 1 0.5000 0.3615(8) 0.7500 0.080(3) Uani d S C
H3 1 0.5000 0.2931(8) 0.7500 0.120 Uiso calc SR H
C4 1 0.5990(4) 0.5781(5) 0.6059(6) 0.052(2) Uani d . C
C5 1 0.6583(5) 0.5315(7) 0.5249(7) 0.084(3) Uani d . C
H5A 1 0.6859(5) 0.5820(7) 0.4828(7) 0.125 Uiso calc R H
H5B 1 0.6270(5) 0.4896(7) 0.4647(7) 0.125 Uiso calc R H
H5C 1 0.6998(5) 0.4933(7) 0.5756(7) 0.125 Uiso calc R H
C6 1 0.6275(5) 0.7440(7) 0.5495(7) 0.077(2) Uani d . C
H6A 1 0.6873(5) 0.7294(7) 0.5545(7) 0.116 Uiso calc R H
H6B 1 0.6042(5) 0.7426(7) 0.4626(7) 0.116 Uiso calc R H
C7 1 0.6165(9) 0.8395(8) 0.5988(14) 0.160(6) Uani d . C
H7A 1 0.6669(9) 0.8561(8) 0.6543(14) 0.239 Uiso calc R H
H7B 1 0.6120(9) 0.8862(8) 0.5306(14) 0.239 Uiso calc R H
C8 1 0.5296(8) 0.9411(6) 0.7103(13) 0.145(5) Uani d . C
H8A 1 0.5812(8) 0.9685(6) 0.7535(13) 0.217 Uiso calc R H
H8B 1 0.5109(8) 0.9848(6) 0.6418(13) 0.217 Uiso calc R H
HW1 1 0.3507(36) 0.6981(56) 0.6130(75) 0.100 Uiso d D H
HW2 1 0.4041(51) 0.7700(49) 0.5567(64) 0.100 Uiso d D H

loop_
_atom_type_symbol
_atom_type_description
_atom_type_scat_source
_atom_type_scat_dispersion_real
_atom_type_scat_dispersion_imag
C C 'International Tables Vol C Tables 4.2.6.8 and 6.1.1.4' 0.0033 0.001
H H 'International Tables Vol C Tables 4.2.6.8 and 6.1.1.4' 0.0000 0.000
N N 'International Tables Vol C Tables 4.2.6.8 and 6.1.1.4' 0.0061 0.003
O O 'International Tables Vol C Tables 4.2.6.8 and 6.1.1.4' 0.0106 0.006
Mg Mg 'International Tables Vol C Tables 4.2.6.8 and 6.1.1.4' 0.0486 0.0
Cl Cl 'International Tables Vol C Tables 4.2.6.8 and 6.1.1.4' 0.1484 0.1

loop_
_geom_angle_atom_site_label_1
_geom_angle_atom_site_label_2
_geom_angle_atom_site_label_3
_geom_angle_site_symmetry_1
_geom_angle_site_symmetry_3
_geom_angle
_geom_angle_publ_flag
O4 Cl O5 . . 106.4(6) ?
O4 Cl O2 . . 108.3(5) ?
O5 Cl O2 . . 114.2(6) ?
O4 Cl O3 . . 112.2(6) ?
O5 Cl O3 . . 106.9(5) ?
O2 Cl O3 . . 108.9(4) ?
OW1 Mg OW1 2_656 . 177.4(3) yes
OW1 Mg O1 2_656 2_656 87.2(2) ?
OW1 Mg O1 . 2_656 90.7(2) yes
OW1 Mg O1 2_656 . 90.7(2) ?
OW1 Mg O1 . . 87.2(2) yes
O1 Mg O1 2_656 . 73.6(3) ?
OW1 Mg N1 2_656 . 91.32(15) ?
OW1 Mg N1 . . 91.32(15) yes
O1 Mg N1 2_656 . 143.18(13) ?
O1 Mg N1 . . 143.18(13) yes
OW1 Mg N2 2_656 . 89.3(2) ?
OW1 Mg N2 . . 91.6(2) yes
O1 Mg N2 2_656 . 145.9(2) ?
O1 Mg N2 . . 72.5(2) yes
N1 Mg N2 . . 70.81(15) yes
OW1 Mg N2 2_656 2_656 91.6(2) ?
OW1 Mg N2 . 2_656 89.3(2) yes
O1 Mg N2 2_656 2_656 72.5(2) ?
O1 Mg N2 . 2_656 145.9(2) yes
N1 Mg N2 . 2_656 70.81(15) ?
N2 Mg N2 . 2_656 141.6(3) yes
C7 O1 C8 . . 121.7(7) ?
C7 O1 Mg . . 118.3(5) ?
C8 O1 Mg . . 115.6(5) ?
C1 N1 C1 2_656 . 119.6(7) ?
C1 N1 Mg 2_656 . 120.2(4) ?
C1 N1 Mg . . 120.2(4) ?
C4 N2 C6 . . 123.0(6) ?
C4 N2 Mg . . 120.4(4) ?
C6 N2 Mg . . 116.6(5) ?
N1 C1 C2 . . 121.4(7) ?
N1 C1 C4 . . 113.4(5) ?
C2 C1 C4 . . 125.2(6) ?
C3 C2 C1 . . 118.5(8) ?
C2 C3 C2 2_656 . 120.6(10) ?
N2 C4 C1 . . 115.1(5) ?
N2 C4 C5 . . 126.2(7) ?
C1 C4 C5 . . 118.8(7) ?
C7 C6 N2 . . 111.3(6) ?
O1 C7 C6 . . 116.0(8) ?
C8 C8 O1 2_656 . 116.6(5) ?

loop_
_geom_bond_atom_site_label_1
_geom_bond_atom_site_label_2
_geom_bond_site_symmetry_2
_geom_bond_distance
_geom_bond_publ_flag
Cl O4 . 1.353(6) ?
Cl O5 . 1.371(7) ?
Cl O2 . 1.394(6) ?
Cl O3 . 1.398(6) ?
Mg OW1 2_656 2.069(4) yes
Mg OW1 . 2.069(4) yes
Mg O1 2_656 2.180(5) ?
Mg O1 . 2.180(5) ?
Mg N1 . 2.182(7) yes
Mg N2 . 2.231(5) yes
Mg N2 2_656 2.231(5) ?
OW1 O2 . 2.797(7) ?
OW1 O3 . 2.963(9) ?
O1 C7 . 1.356(11) ?
O1 C8 . 1.378(10) ?
N1 C1 2_656 1.338(7) ?
N1 C1 . 1.338(7) ?
N2 C4 . 1.265(8) ?
N2 C6 . 1.459(8) ?
C1 C2 . 1.390(9) ?
C1 C4 . 1.487(9) ?
C2 C3 . 1.364(9) ?
C3 C2 2_656 1.364(9) ?
C4 C5 . 1.507(9) ?
C6 C7 . 1.424(12) ?
C8 C8 2_656 1.35(2) ?
